data_1549077
loop_
_publ_author_name
'Xu, Jiaxi'
'Liu, Jingjing'
'Li, Zhenjiang'
'Xu, Songquan'
'Wang, Haixin'
'Guo, Tianfo'
'Gao, Yu'
'Zhang, Lei'
'Zhang, Chan'
'Guo, Kai'

_publ_section_title
;
 Opposite-charge repulsive cation and anion pair cooperative
 organocatalysis in ring-opening polymerization
;
_journal_issue 16
_journal_name_full 'Polymer Chemistry'
_journal_page_first 2183
_journal_paper_doi 10.1039/C8PY00338F
_journal_volume 9
_journal_year 2018
_chemical_formula_sum 'C21 H18 Cl N3'
_chemical_formula_weight 347.83
_space_group_crystal_system cubic
_space_group_IT_number 198
_space_group_name_Hall 'P 2ac 2ab 3'
_space_group_name_H-M_alt 'P 21 3'
_symmetry_space_group_name_Hall 'P 2ac 2ab 3'
_symmetry_space_group_name_H-M 'P 21 3'
_atom_sites_solution_hydrogens mixed
_audit_creation_method SHELXL-2014/7
_audit_update_record
;
2016-10-14 deposited with the CCDC.
2018-03-14 downloaded from the CCDC.
;
_cell_angle_alpha 90
_cell_angle_beta 90
_cell_angle_gamma 90
_cell_formula_units_Z 4
_cell_length_a 13.4840(8)
_cell_length_b 13.4840(8)
_cell_length_c 13.4840(8)
_cell_measurement_reflns_used 8242
_cell_measurement_temperature 296(2)
_cell_measurement_theta_max 28.28
_cell_measurement_theta_min 2.62
_cell_volume 2451.6(3)
_computing_structure_refinement 'SHELXL-2014/7 (Sheldrick, 2014)'
_diffrn_ambient_temperature 296(2)
_diffrn_measured_fraction_theta_full 0.999
_diffrn_measured_fraction_theta_max 0.999
_diffrn_measurement_device_type 'Bruker APEX-II CCD'
_diffrn_measurement_method '\f and \w scans'
_diffrn_radiation_type MoK\a
_diffrn_radiation_wavelength 0.71073
_diffrn_reflns_av_R_equivalents 0.0890
_diffrn_reflns_av_unetI/netI 0.0343
_diffrn_reflns_Laue_measured_fraction_full 0.999
_diffrn_reflns_Laue_measured_fraction_max 0.999
_diffrn_reflns_limit_h_max 17
_diffrn_reflns_limit_h_min -17
_diffrn_reflns_limit_k_max 18
_diffrn_reflns_limit_k_min -17
_diffrn_reflns_limit_l_max 17
_diffrn_reflns_limit_l_min -18
_diffrn_reflns_number 23175
_diffrn_reflns_point_group_measured_fraction_full 0.999
_diffrn_reflns_point_group_measured_fraction_max 0.999
_diffrn_reflns_theta_full 25.242
_diffrn_reflns_theta_max 28.319
_diffrn_reflns_theta_min 2.136
_exptl_absorpt_coefficient_mu 0.161
_exptl_absorpt_correction_T_max 0.9653
_exptl_absorpt_correction_T_min 0.9577
_exptl_absorpt_correction_type multi-scan
_exptl_absorpt_process_details SADABS
_exptl_crystal_colour colorless
_exptl_crystal_density_diffrn 0.942
_exptl_crystal_description block
_exptl_crystal_F_000 728
_exptl_crystal_size_max 0.270
_exptl_crystal_size_mid 0.250
_exptl_crystal_size_min 0.220
_refine_diff_density_max 0.703
_refine_diff_density_min -0.437
_refine_diff_density_rms 0.108
_refine_ls_abs_structure_details
;
 Refined as an inversion twin.
;
_refine_ls_abs_structure_Flack 0.2(3)
_refine_ls_extinction_method none
_refine_ls_goodness_of_fit_ref 1.140
_refine_ls_hydrogen_treatment constr
_refine_ls_matrix_type full
_refine_ls_number_parameters 86
_refine_ls_number_reflns 2045
_refine_ls_number_restraints 1
_refine_ls_restrained_S_all 1.142
_refine_ls_R_factor_all 0.1140
_refine_ls_R_factor_gt 0.1082
_refine_ls_shift/su_max 0.000
_refine_ls_shift/su_mean 0.000
_refine_ls_structure_factor_coef Fsqd
_refine_ls_weighting_details 'w=1/[\s^2^(Fo^2^)+(0.1820P)^2^+3.4136P] where P=(Fo^2^+2Fc^2^)/3'
_refine_ls_weighting_scheme calc
_refine_ls_wR_factor_gt 0.3079
_refine_ls_wR_factor_ref 0.3135
_reflns_Friedel_coverage 0.788
_reflns_Friedel_fraction_full 0.998
_reflns_Friedel_fraction_max 0.999
_reflns_number_gt 1846
_reflns_number_total 2045
_reflns_threshold_expression 'I > 2\s(I)'
_cod_data_source_file c8py00338f2.cif
_cod_data_source_block 20160728lmf_0m_a_sqd
_cod_depositor_comments
;
The following automatic conversions were performed:

'_exptl_absorpt_correction_type' value 'MULTI-SCAN' changed to
'multi-scan' according to
/home/data/users/saulius/crontab/automatic-downloads/rss-feeds/RSC/lib/dictionaries/cif_core.dic
dictionary named 'cif_core.dic' version 2.4.2 from 2011-04-26.

Automatic conversion script
Id: cif_fix_values 4973 2017-02-22 13:04:09Z antanas 

 Adding full bibliography for 1549077.cif.
;
_cod_original_cell_volume 2451.6(4)
_cod_database_code 1549077
_shelx_shelxl_version_number 2014/7
_shelx_space_group_comment
;
The symmetry employed for this shelxl refinement is uniquely defined
by the following loop, which should always be used as a source of
symmetry information in preference to the above space-group names.
They are only intended as comments.
;
_shelx_estimated_absorpt_t_min 0.958
_shelx_estimated_absorpt_t_max 0.965
_platon_squeeze_void_probe_radius 1.20

loop_
_space_group_symop_operation_xyz
'x, y, z'
'-x+1/2, -y, z+1/2'
'x+1/2, -y+1/2, -z'
'-x, y+1/2, -z+1/2'
'z, x, y'
'-z+1/2, -x, y+1/2'
'z+1/2, -x+1/2, -y'
'-z, x+1/2, -y+1/2'
'y, z, x'
'y+1/2, -z+1/2, -x'
'-y, z+1/2, -x+1/2'
'-y+1/2, -z, x+1/2'

loop_
_atom_site_label
_atom_site_type_symbol
_atom_site_fract_x
_atom_site_fract_y
_atom_site_fract_z
_atom_site_U_iso_or_equiv
_atom_site_adp_type
_atom_site_occupancy
_atom_site_site_symmetry_order
_atom_site_calc_flag
_atom_site_refinement_flags_posn
_atom_site_refinement_flags_adp
_atom_site_refinement_flags_occupancy
_atom_site_disorder_assembly
_atom_site_disorder_group
N1 N 0.9998(6) 0.8082(6) 0.3082(6) 0.0199(16) Uani 0.5 1 d . . P A 1
H1A H 0.9739 0.7614 0.3430 0.024 Uiso 1 1 d R U . A 1
N1' N 1.0581(10) 0.9392(9) 0.2521(8) 0.043(3) Uani 0.5 1 d . . P . 2
C1 C 0.9575(7) 0.9313(9) 0.1997(7) 0.083(4) Uani 1 1 d D . . B 1
H1 H 1.0000 0.9694 0.2385 0.099 Uiso 1 1 calc R U . B 1
C2 C 0.9060(8) 0.9729(8) 0.1245(9) 0.075(3) Uani 1 1 d . . . . .
H2 H 0.9196 1.0383 0.1074 0.090 Uiso 1 1 calc R U . B 1
C3 C 0.8358(6) 0.9238(7) 0.0731(7) 0.061(3) Uani 1 1 d . . . . .
H3 H 0.7954 0.9561 0.0274 0.073 Uiso 1 1 calc R U . . .
C4 C 0.8266(7) 0.8256(8) 0.0907(6) 0.057(2) Uani 1 1 d . . . . .
H4 H 0.7829 0.7883 0.0525 0.068 Uiso 1 1 calc R U . . .
C5 C 0.8804(8) 0.7799(7) 0.1637(8) 0.068(3) Uani 1 1 d . . . . .
H5 H 0.8720 0.7126 0.1762 0.081 Uiso 1 1 calc R U . . .
C6 C 0.9460(7) 0.8335(9) 0.2176(7) 0.080(4) Uani 1 1 d D . . . .
C7 C 1.0809(6) 0.8475(6) 0.3454(5) 0.0459(17) Uani 1 1 d . . . . .
Cl1 Cl 0.87595(11) 0.62405(11) 0.37595(11) 0.0298(6) Uani 1 3 d S T P C 1

loop_
_atom_site_aniso_label
_atom_site_aniso_U_11
_atom_site_aniso_U_22
_atom_site_aniso_U_33
_atom_site_aniso_U_23
_atom_site_aniso_U_13
_atom_site_aniso_U_12
N1 0.024(4) 0.023(4) 0.012(3) 0.003(3) 0.003(3) -0.002(3)
N1' 0.048(6) 0.048(6) 0.033(5) 0.018(5) -0.008(5) -0.012(5)
C1 0.065(5) 0.143(10) 0.040(4) 0.031(5) -0.009(4) -0.072(7)
C2 0.071(6) 0.066(5) 0.089(7) 0.018(5) 0.016(6) -0.035(5)
C3 0.041(4) 0.080(6) 0.060(5) 0.047(5) -0.014(3) -0.021(4)
C4 0.051(4) 0.083(6) 0.036(3) 0.004(4) -0.010(3) -0.026(4)
C5 0.073(6) 0.055(5) 0.075(6) 0.034(4) 0.011(5) -0.002(4)
C6 0.044(4) 0.142(10) 0.055(5) 0.060(6) -0.020(4) -0.031(5)
C7 0.054(4) 0.045(4) 0.039(3) -0.004(3) -0.004(3) -0.006(3)
Cl1 0.0298(6) 0.0298(6) 0.0298(6) -0.0093(5) 0.0093(5) -0.0093(5)

loop_
_atom_type_symbol
_atom_type_description
_atom_type_scat_dispersion_real
_atom_type_scat_dispersion_imag
_atom_type_scat_source
C C 0.0033 0.0016 'International Tables Vol C Tables 4.2.6.8 and 6.1.1.4'
H H 0.0000 0.0000 'International Tables Vol C Tables 4.2.6.8 and 6.1.1.4'
Cl Cl 0.1484 0.1585 'International Tables Vol C Tables 4.2.6.8 and 6.1.1.4'
N N 0.0061 0.0033 'International Tables Vol C Tables 4.2.6.8 and 6.1.1.4'

loop_
_geom_angle_atom_site_label_1
_geom_angle_atom_site_label_2
_geom_angle_atom_site_label_3
_geom_angle
_geom_angle_site_symmetry_1
_geom_angle_site_symmetry_3
C7 N1 C6 129.6(8) . .
C7 N1 H1A 115.1 . .
C6 N1 H1A 115.2 . .
C7 N1' C7 44.7(5) . 6_674
C6 C1 C2 118.7(9) . .
C6 C1 H1 120.6 . .
C2 C1 H1 120.6 . .
C3 C2 C1 122.9(9) . .
C3 C2 H2 118.5 . .
C1 C2 H2 118.5 . .
C4 C3 C2 117.1(8) . .
C4 C3 H3 121.4 . .
C2 C3 H3 121.4 . .
C3 C4 C5 121.2(9) . .
C3 C4 H4 119.4 . .
C5 C4 H4 119.4 . .
C4 C5 C6 119.5(8) . .
C4 C5 H5 120.2 . .
C6 C5 H5 120.2 . .
C1 C6 C5 120.0(8) . .
C1 C6 N1 108.7(9) . .
C5 C6 N1 130.4(8) . .
N1 C7 C7 147.7(9) . 11_756
N1 C7 C7 152.2(9) . 6_674
C7 C7 C7 59.999(2) 11_756 6_674
C7 C7 N1' 129.6(7) 11_756 .
C7 C7 N1' 69.8(7) 6_674 .
C7 C7 N1' 65.4(7) 11_756 11_756
C7 C7 N1' 125.2(7) 6_674 11_756
N1' C7 N1' 161.7(8) . 11_756

loop_
_geom_bond_atom_site_label_1
_geom_bond_atom_site_label_2
_geom_bond_distance
_geom_bond_site_symmetry_2
N1 C7 1.315(11) .
N1 C6 1.461(11) .
N1 H1A 0.8600 .
N1' C7 1.791(13) .
N1' C7 1.849(14) 6_674
C1 C6 1.350(11) .
C1 C2 1.351(15) .
C1 H1 0.9300 .
C2 C3 1.347(14) .
C2 H2 0.9300 .
C3 C4 1.351(13) .
C3 H3 0.9300 .
C4 C5 1.370(13) .
C4 H4 0.9300 .
C5 C6 1.354(15) .
C5 H5 0.9300 .
C7 C7 1.386(13) 11_756
C7 C7 1.386(13) 6_674
C7 N1' 1.849(14) 11_756

loop_
_geom_torsion_atom_site_label_1
_geom_torsion_atom_site_label_2
_geom_torsion_atom_site_label_3
_geom_torsion_atom_site_label_4
_geom_torsion
_geom_torsion_site_symmetry_1
_geom_torsion_site_symmetry_4
C6 C1 C2 C3 7.3(17) . .
C1 C2 C3 C4 -8.4(17) . .
C2 C3 C4 C5 5.5(15) . .
C3 C4 C5 C6 -1.8(16) . .
C2 C1 C6 C5 -3.2(16) . .
C2 C1 C6 N1 -173.7(10) . .
C4 C5 C6 C1 0.5(16) . .
C4 C5 C6 N1 168.8(11) . .
C7 N1 C6 C1 -31.0(14) . .
C7 N1 C6 C5 159.7(11) . .
C6 N1 C7 C7 -176.6(8) . 11_756
C6 N1 C7 C7 8.9(18) . 6_674
C7 N1' C7 C7 6.4(6) 6_674 11_756
C7 N1' C7 N1' 147(3) 6_674 11_756

loop_
_platon_squeeze_void_nr
_platon_squeeze_void_average_x
_platon_squeeze_void_average_y
_platon_squeeze_void_average_z
_platon_squeeze_void_volume
_platon_squeeze_void_count_electrons
_platon_squeeze_void_content
1 0.096 -0.118 0.590 963 355 ' '
